data_7700325
loop_
_publ_author_name
'Dutta, Basudeb'
'Dey, Arka'
'Sinha, Chittaranjan'
'Ray, Partha Pratim'
'Mir, Mohammad Hedayetullah'

_publ_section_title
;
 Tuning of the para-position of pyridyl ligands impacts the electrical
 properties of a series of Cd(ii) ladder polymers.
;
_journal_issue 30
_journal_name_full 'Dalton transactions (Cambridge, England : 2003)'
_journal_page_first 11259
_journal_page_last 11267
_journal_paper_doi 10.1039/c9dt01846h
_journal_volume 48
_journal_year 2019
_chemical_formula_sum 'C22 H18 Cd N3 O11'
_chemical_formula_weight 612.80
_space_group_crystal_system triclinic
_space_group_IT_number 2
_space_group_name_Hall '-P 1'
_space_group_name_H-M_alt 'P -1'
_symmetry_space_group_name_Hall '-P 1'
_symmetry_space_group_name_H-M 'P -1'
_atom_sites_solution_hydrogens geom
_audit_creation_method SHELXL-2016/6
_audit_update_record
;
2018-12-27 deposited with the CCDC.    2019-06-20 downloaded from the CCDC.
;
_cell_angle_alpha 89.741(4)
_cell_angle_beta 84.003(4)
_cell_angle_gamma 69.226(3)
_cell_formula_units_Z 2
_cell_length_a 7.6232(10)
_cell_length_b 9.9666(13)
_cell_length_c 16.928(2)
_cell_measurement_reflns_used 9753
_cell_measurement_temperature 273(2)
_cell_measurement_theta_max 26.76
_cell_measurement_theta_min 2.46
_cell_volume 1195.2(3)
_computing_cell_refinement 'Bruker SAINT'
_computing_data_collection 'Bruker APEX2'
_computing_data_reduction 'Bruker SAINT'
_computing_molecular_graphics 'Bruker SHELXTL'
_computing_publication_material 'Bruker SHELXTL'
_computing_structure_refinement 'SHELXL-2016/6 (Sheldrick, 2016)'
_computing_structure_solution 'SHELXT 2014/5 (Sheldrick, 2014)'
_diffrn_ambient_temperature 273(2)
_diffrn_measured_fraction_theta_full 0.959
_diffrn_measured_fraction_theta_max 0.959
_diffrn_measurement_device_type 'Bruker APEX-II CCD'
_diffrn_measurement_method '\f and \w scans'
_diffrn_radiation_type MoK\a
_diffrn_radiation_wavelength 0.71073
_diffrn_reflns_av_R_equivalents 0.0563
_diffrn_reflns_av_unetI/netI 0.0318
_diffrn_reflns_Laue_measured_fraction_full 0.959
_diffrn_reflns_Laue_measured_fraction_max 0.959
_diffrn_reflns_limit_h_max 9
_diffrn_reflns_limit_h_min -9
_diffrn_reflns_limit_k_max 11
_diffrn_reflns_limit_k_min -11
_diffrn_reflns_limit_l_max 20
_diffrn_reflns_limit_l_min -20
_diffrn_reflns_number 27309
_diffrn_reflns_point_group_measured_fraction_full 0.959
_diffrn_reflns_point_group_measured_fraction_max 0.959
_diffrn_reflns_theta_full 24.996
_diffrn_reflns_theta_max 24.996
_diffrn_reflns_theta_min 3.075
_exptl_absorpt_coefficient_mu 0.981
_exptl_crystal_colour white
_exptl_crystal_density_diffrn 1.703
_exptl_crystal_description needle
_exptl_crystal_F_000 614.0
_exptl_crystal_size_max 0.112
_exptl_crystal_size_mid 0.109
_exptl_crystal_size_min 0.099
_refine_diff_density_max 4.102
_refine_diff_density_min -4.100
_refine_diff_density_rms 0.265
_refine_ls_extinction_method none
_refine_ls_goodness_of_fit_ref 1.183
_refine_ls_hydrogen_treatment constr
_refine_ls_matrix_type full
_refine_ls_number_parameters 336
_refine_ls_number_reflns 4024
_refine_ls_number_restraints 12
_refine_ls_restrained_S_all 1.181
_refine_ls_R_factor_all 0.1203
_refine_ls_R_factor_gt 0.1201
_refine_ls_shift/su_max 0.001
_refine_ls_shift/su_mean 0.000
_refine_ls_structure_factor_coef Fsqd
_refine_ls_weighting_details 'w=1/[\s^2^(Fo^2^)+(0.0001P)^2^+59.9715P] where P=(Fo^2^+2Fc^2^)/3'
_refine_ls_weighting_scheme calc
_refine_ls_wR_factor_gt 0.3090
_refine_ls_wR_factor_ref 0.3090
_reflns_Friedel_coverage 0.000
_reflns_number_gt 3999
_reflns_number_total 4024
_reflns_threshold_expression 'I > 2\s(I)'
_cod_data_source_file c9dt01846h2.cif
_cod_data_source_block bdcd_a
_cod_depositor_comments 'Adding full bibliography for 7700324--7700326.cif.'
_cod_database_code 7700325
_shelx_shelxl_version_number 2016/6
_shelx_space_group_comment
;
The symmetry employed for this shelxl refinement is uniquely defined
by the following loop, which should always be used as a source of
symmetry information in preference to the above space-group names.
They are only intended as comments.
;

loop_
_space_group_symop_operation_xyz
'x, y, z'
'-x, -y, -z'

loop_
_atom_site_label
_atom_site_type_symbol
_atom_site_fract_x
_atom_site_fract_y
_atom_site_fract_z
_atom_site_U_iso_or_equiv
_atom_site_adp_type
_atom_site_occupancy
_atom_site_site_symmetry_order
_atom_site_calc_flag
_atom_site_refinement_flags_posn
_atom_site_refinement_flags_adp
Cd1 Cd 0.98475(15) 0.20590(11) 0.53019(6) 0.0248(4) Uani 1 1 d . .
O5 O 0.7612(16) 0.4636(11) 0.5247(6) 0.036(3) Uani 1 1 d . .
O3 O 0.2052(16) 0.9230(12) 0.5126(7) 0.037(3) Uani 1 1 d . .
O6 O 0.7473(16) 0.3307(12) 0.6281(7) 0.041(3) Uani 1 1 d . .
O4 O 0.1060(19) 1.0532(12) 0.6249(7) 0.049(3) Uani 1 1 d . .
C15 C 0.301(2) 0.8101(14) 0.6326(9) 0.028(3) Uani 1 1 d . .
C16 C 0.252(2) 0.8088(16) 0.7139(8) 0.031(3) Uani 1 1 d . .
H16 H 0.163502 0.889494 0.740915 0.038 Uiso 1 1 calc R U
C18 C 0.335(2) 0.6880(18) 0.7529(9) 0.035(3) Uani 1 1 d . .
C17 C 0.477(2) 0.5664(17) 0.7152(9) 0.032(3) Uani 1 1 d . .
H17 H 0.532121 0.484571 0.743465 0.038 Uiso 1 1 calc R U
O1 O 0.153(2) 0.7835(18) 0.8694(8) 0.072(5) Uani 1 1 d . .
C5 C 1.017(2) 0.3498(18) 0.3650(9) 0.036(4) Uani 1 1 d . .
H5 H 0.927270 0.427547 0.393854 0.043 Uiso 1 1 calc R U
C14 C 0.4557(19) 0.6856(14) 0.5938(8) 0.022(3) Uani 1 1 d . U
C12 C 0.691(2) 0.4484(16) 0.5938(9) 0.032(3) Uani 1 1 d . .
C19 C 0.199(2) 0.9377(16) 0.5871(9) 0.030(3) Uani 1 1 d . .
C4 C 1.079(2) 0.3690(17) 0.2845(9) 0.038(4) Uani 1 1 d . .
H4 H 1.027824 0.457340 0.261491 0.045 Uiso 1 1 calc R U
C1 C 1.230(2) 0.117(2) 0.3615(10) 0.042(4) Uani 1 1 d . .
H1 H 1.289847 0.034621 0.388068 0.051 Uiso 1 1 calc R U
N1 N 0.269(2) 0.6778(18) 0.8372(9) 0.050(4) Uani 1 1 d . .
C13 C 0.534(2) 0.5715(17) 0.6348(8) 0.029(3) Uani 1 1 d . .
C2 C 1.294(3) 0.1302(19) 0.2797(10) 0.044(4) Uani 1 1 d . .
H2 H 1.388701 0.052745 0.252752 0.052 Uiso 1 1 calc R U
O2 O 0.337(3) 0.5639(18) 0.8687(9) 0.088(6) Uani 1 1 d . .
C3 C 1.216(3) 0.2554(19) 0.2409(10) 0.040(4) Uani 1 1 d . .
C9 C 1.397(4) 0.302(3) -0.0026(13) 0.079(8) Uani 1 1 d . .
H9 H 1.440778 0.314777 -0.054494 0.095 Uiso 1 1 calc R U
C6 C 1.284(3) 0.271(2) 0.1555(10) 0.046(4) Uani 1 1 d . .
C7 C 1.423(4) 0.165(2) 0.1149(12) 0.065(6) Uani 1 1 d . .
H7 H 1.483614 0.080838 0.140467 0.078 Uiso 1 1 calc R U
C11 C 1.190(4) 0.396(3) 0.1158(13) 0.077(7) Uani 1 1 d . .
H11 H 1.086986 0.468093 0.142530 0.092 Uiso 1 1 calc R U
C8 C 1.480(4) 0.177(3) 0.0340(13) 0.082(8) Uani 1 1 d . .
H8 H 1.572536 0.099921 0.005887 0.098 Uiso 1 1 calc R U
C10 C 1.246(5) 0.411(3) 0.0394(14) 0.098(10) Uani 1 1 d . .
H10 H 1.184661 0.495625 0.014237 0.118 Uiso 1 1 calc R U
N3 N 0.009(3) 0.817(2) 0.1548(11) 0.070(5) Uani 1 1 d . .
O12 O -0.284(4) 0.802(3) 0.1887(12) 0.135(10) Uani 1 1 d . .
C20 C -0.127(5) 0.796(4) 0.2059(16) 0.093(10) Uani 1 1 d . .
H20 H -0.100827 0.774118 0.257905 0.112 Uiso 1 1 calc R U
C21 C -0.023(6) 0.844(4) 0.0729(16) 0.114(12) Uani 1 1 d . .
H21A H -0.156578 0.878694 0.068710 0.170 Uiso 1 1 calc R U
H21B H 0.036384 0.755998 0.041620 0.170 Uiso 1 1 calc R U
H21C H 0.028636 0.913940 0.053693 0.170 Uiso 1 1 calc R U
C22 C 0.180(4) 0.830(5) 0.184(2) 0.127(15) Uani 1 1 d . .
H22A H 0.188853 0.920947 0.169234 0.190 Uiso 1 1 calc R U
H22B H 0.290351 0.753854 0.160750 0.190 Uiso 1 1 calc R U
H22C H 0.170945 0.824552 0.240809 0.190 Uiso 1 1 calc R U
N4' N 1.082(2) 0.2247(15) 0.3999(8) 0.038(3) Uani 1 1 d . U
O14 O 1.202(2) 0.3051(16) 0.5602(10) 0.067(4) Uani 1 1 d . .
O1W O 0.545(2) 0.7816(19) 0.3352(11) 0.074(5) Uani 1 1 d . .
O2W O 0.490(3) 0.917(3) 0.4703(14) 0.124(9) Uani 1 1 d . .
O3O O 0.513(4) 0.687(4) 0.4687(14) 0.148(12) Uani 1 1 d . .

loop_
_atom_site_aniso_label
_atom_site_aniso_U_11
_atom_site_aniso_U_22
_atom_site_aniso_U_33
_atom_site_aniso_U_23
_atom_site_aniso_U_13
_atom_site_aniso_U_12
Cd1 0.0267(6) 0.0201(6) 0.0225(6) 0.0020(4) -0.0004(4) -0.0026(4)
O5 0.041(6) 0.027(5) 0.026(6) -0.008(4) 0.005(5) 0.002(5)
O3 0.041(6) 0.034(6) 0.035(6) 0.008(5) -0.009(5) -0.011(5)
O6 0.033(6) 0.030(6) 0.046(7) 0.010(5) 0.000(5) 0.006(5)
O4 0.064(8) 0.023(6) 0.047(7) 0.003(5) -0.001(6) 0.001(6)
C15 0.034(8) 0.018(7) 0.029(7) 0.004(6) -0.001(6) -0.005(6)
C16 0.034(8) 0.033(8) 0.021(7) -0.003(6) -0.008(6) -0.003(6)
C18 0.033(8) 0.041(9) 0.023(7) -0.002(6) 0.003(6) -0.006(7)
C17 0.028(8) 0.031(8) 0.029(8) 0.004(6) -0.004(6) -0.001(6)
O1 0.069(10) 0.085(11) 0.036(7) -0.012(7) 0.023(7) -0.005(9)
C5 0.050(10) 0.037(9) 0.021(7) -0.006(6) -0.002(7) -0.017(7)
C14 0.023(3) 0.021(3) 0.022(3) 0.0006(10) -0.0024(11) -0.0078(14)
C12 0.035(8) 0.030(8) 0.028(8) 0.002(6) -0.006(6) -0.008(7)
C19 0.025(7) 0.026(7) 0.036(8) 0.005(6) -0.009(6) -0.005(6)
C4 0.047(10) 0.032(8) 0.029(8) 0.003(6) 0.001(7) -0.009(7)
C1 0.037(9) 0.046(10) 0.036(9) 0.003(7) 0.008(7) -0.008(8)
N1 0.063(10) 0.056(10) 0.028(7) 0.008(7) 0.002(7) -0.019(8)
C13 0.025(7) 0.040(8) 0.023(7) 0.005(6) -0.001(6) -0.012(6)
C2 0.051(10) 0.044(10) 0.028(8) -0.005(7) 0.007(7) -0.010(8)
O2 0.126(16) 0.067(10) 0.047(9) 0.028(8) 0.007(9) -0.008(10)
C3 0.046(10) 0.043(9) 0.034(9) 0.004(7) 0.006(7) -0.021(8)
C9 0.092(18) 0.12(2) 0.029(10) 0.021(12) -0.008(11) -0.038(17)
C6 0.063(12) 0.058(11) 0.022(8) -0.003(7) 0.000(8) -0.030(10)
C7 0.091(17) 0.060(13) 0.037(10) 0.003(9) 0.012(11) -0.023(12)
C11 0.095(19) 0.073(15) 0.038(11) 0.013(10) 0.005(11) -0.005(13)
C8 0.098(19) 0.10(2) 0.039(12) -0.003(12) 0.018(12) -0.034(16)
C10 0.13(2) 0.09(2) 0.042(13) 0.028(13) 0.011(14) -0.004(18)
N3 0.084(14) 0.077(13) 0.042(10) -0.009(9) 0.007(9) -0.024(11)
O12 0.17(2) 0.23(3) 0.062(12) -0.002(15) 0.003(14) -0.15(2)
C20 0.13(3) 0.13(3) 0.054(15) -0.008(15) 0.010(16) -0.09(2)
C21 0.14(3) 0.16(3) 0.052(16) -0.004(18) 0.004(17) -0.07(3)
C22 0.070(19) 0.22(5) 0.08(2) 0.01(2) 0.002(16) -0.05(2)
N4' 0.038(3) 0.037(3) 0.037(3) 0.0011(10) -0.0043(11) -0.0126(14)
O14 0.068(10) 0.063(9) 0.086(11) 0.032(8) -0.027(8) -0.037(8)
O1W 0.056(9) 0.084(11) 0.088(12) 0.024(9) -0.014(8) -0.029(8)
O2W 0.108(16) 0.121(18) 0.114(17) -0.029(14) -0.059(14) 0.007(13)
O3O 0.20(3) 0.24(3) 0.095(16) -0.010(18) -0.048(17) -0.17(3)

loop_
_atom_type_symbol
_atom_type_description
_atom_type_scat_dispersion_real
_atom_type_scat_dispersion_imag
_atom_type_scat_source
C C 0.0033 0.0016 'International Tables Vol C Tables 4.2.6.8 and 6.1.1.4'
H H 0.0000 0.0000 'International Tables Vol C Tables 4.2.6.8 and 6.1.1.4'
Cd Cd -0.8075 1.2024 'International Tables Vol C Tables 4.2.6.8 and 6.1.1.4'
N N 0.0061 0.0033 'International Tables Vol C Tables 4.2.6.8 and 6.1.1.4'
O O 0.0106 0.0060 'International Tables Vol C Tables 4.2.6.8 and 6.1.1.4'

loop_
_geom_angle_atom_site_label_1
_geom_angle_atom_site_label_2
_geom_angle_atom_site_label_3
_geom_angle
_geom_angle_site_symmetry_1
_geom_angle_site_symmetry_3
O4 Cd1 N4' 133.8(5) 1_645 .
O4 Cd1 O14 83.3(5) 1_645 .
N4' Cd1 O14 86.5(5) . .
O4 Cd1 O6 86.4(4) 1_645 .
N4' Cd1 O6 139.6(4) . .
O14 Cd1 O6 96.7(6) . .
O4 Cd1 O3 95.3(4) 1_645 2_666
N4' Cd1 O3 88.6(4) . 2_666
O14 Cd1 O3 171.8(5) . 2_666
O6 Cd1 O3 91.2(4) . 2_666
O4 Cd1 O5 136.8(4) 1_645 .
N4' Cd1 O5 86.6(4) . .
O14 Cd1 O5 85.3(5) . .
O6 Cd1 O5 53.8(4) . .
O3 Cd1 O5 101.0(4) 2_666 .
C12 O5 Cd1 86.9(9) . .
C19 O3 Cd1 114.8(10) . 2_666
C12 O6 Cd1 97.3(9) . .
C19 O4 Cd1 103.9(10) . 1_465
C16 C15 C14 118.7(13) . .
C16 C15 C19 119.6(13) . .
C14 C15 C19 121.7(13) . .
C18 C16 C15 118.7(14) . .
C18 C16 H16 120.6 . .
C15 C16 H16 120.6 . .
C16 C18 C17 122.5(14) . .
C16 C18 N1 119.7(14) . .
C17 C18 N1 117.7(14) . .
C13 C17 C18 118.4(14) . .
C13 C17 H17 120.8 . .
C18 C17 H17 120.8 . .
N4' C5 C4 122.4(15) . .
N4' C5 H5 118.8 . .
C4 C5 H5 118.8 . .
C13 C14 C15 119.9(13) . .
O6 C12 O5 121.8(14) . .
O6 C12 C13 119.0(13) . .
O5 C12 C13 119.2(13) . .
O4 C19 O3 123.0(14) . .
O4 C19 C15 118.4(14) . .
O3 C19 C15 118.6(13) . .
C3 C4 C5 119.8(15) . .
C3 C4 H4 120.1 . .
C5 C4 H4 120.1 . .
N4' C1 C2 120.5(16) . .
N4' C1 H1 119.7 . .
C2 C1 H1 119.7 . .
O1 N1 O2 125.1(16) . .
O1 N1 C18 117.1(15) . .
O2 N1 C18 117.8(16) . .
C14 C13 C17 121.4(14) . .
C14 C13 C12 118.4(13) . .
C17 C13 C12 120.1(13) . .
C3 C2 C1 120.8(16) . .
C3 C2 H2 119.6 . .
C1 C2 H2 119.6 . .
C2 C3 C4 117.2(15) . .
C2 C3 C6 121.5(16) . .
C4 C3 C6 121.3(16) . .
C8 C9 C10 119(2) . .
C8 C9 H9 120.6 . .
C10 C9 H9 120.6 . .
C7 C6 C11 118.9(18) . .
C7 C6 C3 121.3(18) . .
C11 C6 C3 119.7(18) . .
C6 C7 C8 121(2) . .
C6 C7 H7 119.4 . .
C8 C7 H7 119.4 . .
C10 C11 C6 121(2) . .
C10 C11 H11 119.7 . .
C6 C11 H11 119.7 . .
C9 C8 C7 120(3) . .
C9 C8 H8 120.2 . .
C7 C8 H8 120.2 . .
C11 C10 C9 121(2) . .
C11 C10 H10 119.7 . .
C9 C10 H10 119.7 . .
C20 N3 C21 119(3) . .
C20 N3 C22 121(2) . .
C21 N3 C22 120(2) . .
O12 C20 N3 125(3) . .
O12 C20 H20 117.5 . .
N3 C20 H20 117.5 . .
N3 C21 H21A 109.5 . .
N3 C21 H21B 109.5 . .
H21A C21 H21B 109.5 . .
N3 C21 H21C 109.5 . .
H21A C21 H21C 109.5 . .
H21B C21 H21C 109.5 . .
N3 C22 H22A 109.5 . .
N3 C22 H22B 109.5 . .
H22A C22 H22B 109.5 . .
N3 C22 H22C 109.5 . .
H22A C22 H22C 109.5 . .
H22B C22 H22C 109.5 . .
C5 N4' C1 118.6(14) . .
C5 N4' Cd1 120.1(11) . .
C1 N4' Cd1 120.5(11) . .

loop_
_geom_bond_atom_site_label_1
_geom_bond_atom_site_label_2
_geom_bond_distance
_geom_bond_site_symmetry_2
Cd1 O4 2.243(12) 1_645
Cd1 N4' 2.281(14) .
Cd1 O14 2.304(14) .
Cd1 O6 2.316(11) .
Cd1 O3 2.412(11) 2_666
Cd1 O5 2.537(10) .
O5 C12 1.266(19) .
O3 C19 1.265(19) .
O6 C12 1.258(18) .
O4 C19 1.254(19) .
C15 C16 1.39(2) .
C15 C14 1.472(19) .
C15 C19 1.493(19) .
C16 C18 1.35(2) .
C16 H16 0.9300 .
C18 C17 1.41(2) .
C18 N1 1.48(2) .
C17 C13 1.39(2) .
C17 H17 0.9300 .
O1 N1 1.19(2) .
C5 N4' 1.33(2) .
C5 C4 1.43(2) .
C5 H5 0.9300 .
C14 C13 1.31(2) .
C12 C13 1.49(2) .
C4 C3 1.39(2) .
C4 H4 0.9300 .
C1 N4' 1.35(2) .
C1 C2 1.44(2) .
C1 H1 0.9300 .
N1 O2 1.22(2) .
C2 C3 1.37(2) .
C2 H2 0.9300 .
C3 C6 1.51(2) .
C9 C8 1.36(4) .
C9 C10 1.40(4) .
C9 H9 0.9300 .
C6 C7 1.33(3) .
C6 C11 1.40(3) .
C7 C8 1.41(3) .
C7 H7 0.9300 .
C11 C10 1.35(3) .
C11 H11 0.9300 .
C8 H8 0.9300 .
C10 H10 0.9300 .
N3 C20 1.36(3) .
N3 C21 1.44(3) .
N3 C22 1.49(4) .
O12 C20 1.24(4) .
C20 H20 0.9300 .
C21 H21A 0.9600 .
C21 H21B 0.9600 .
C21 H21C 0.9600 .
C22 H22A 0.9600 .
C22 H22B 0.9600 .
C22 H22C 0.9600 .
